data_4024526
loop_
_publ_author_name
'Andreas A. Grauer'
'Chiara Cabrele'
'Manfred Zabel'
'Burkhard K\"onig'

_publ_section_title
;
Stable Right- and Left-Handed Peptide Helices containing
C\a-Tetrasubstituted \a-Amino Acids
;
_journal_name_full 'Journal of Organic Chemistry'
_journal_page_first 3718
_journal_page_last 3726
_journal_paper_doi 10.1021/jo900222g
_journal_volume 74
_journal_year 2009
_chemical_compound_source 'see text'
_chemical_formula_moiety 'C22 H31 Br N2 O6'
_chemical_formula_sum 'C22 H31 Br N2 O6'
_chemical_formula_weight 499.39
_space_group_IT_number 5
_symmetry_cell_setting monoclinic
_symmetry_Int_Tables_number 5
_symmetry_space_group_name_Hall 'C 2y'
_symmetry_space_group_name_H-M 'C 1 2 1'
_atom_sites_solution_hydrogens geom
_atom_sites_solution_primary direct
_atom_sites_solution_secondary difmap
_audit_creation_date 'Dec 04 13:26:39 2007'
_audit_creation_method 'PLATON <TABLE ACC> option'
_cell_angle_alpha 90
_cell_angle_beta 106.897(3)
_cell_angle_gamma 90
_cell_formula_units_Z 4
_cell_length_a 19.0217(5)
_cell_length_b 6.13650(10)
_cell_length_c 20.6038(5)
_cell_measurement_reflns_used 5801
_cell_measurement_temperature 123
_cell_measurement_theta_max 62.0552
_cell_measurement_theta_min 2.2426
_cell_volume 2301.19(10)
_computing_cell_refinement
;
CrysAlis RED, Oxford Diffraction Ltd.,
Version 1.171.32.5 (release 08-05-2007 CrysAlis171 .NET)
;
_computing_data_collection
;
CrysAlis CCD, Oxford Diffraction Ltd.,
Version 1.171.31.8 (release 12-05-2006 CrysAlis171 .NET)
;
_computing_data_reduction
;
CrysAlis RED, Oxford Diffraction Ltd.,
Version 1.171.32.5 (release 08-05-2007 CrysAlis171 .NET)
;
_computing_molecular_graphics 'PLATON (Spek, 1990)'
_computing_publication_material 'PLATON (Spek, 2003)'
_computing_structure_refinement 'SHELXL-97 (Sheldrick, 1997)'
_computing_structure_solution 'SIR-97 (Altomare, 1999)'
_diffrn_ambient_temperature 123
_diffrn_detector_area_resol_mean 10.5431
_diffrn_measured_fraction_theta_full 0.989
_diffrn_measured_fraction_theta_max 0.989
_diffrn_measurement_details
;
  1 omega  -35.00   23.00   1.0000    1.5000
omega____ theta____ kappa____ phi______ omega'___ theta'___ frames
    -       -1.2571   75.0000    0.0000    0.0000    0.0000 58

  2 omega   21.00   74.00   1.0000    1.5000
omega____ theta____ kappa____ phi______ omega'___ theta'___ frames
    -       -1.2571   45.0000    0.0000    0.0000    0.0000 53

  3 omega  -25.00   28.00   1.0000    1.5000
omega____ theta____ kappa____ phi______ omega'___ theta'___ frames
    -        2.5071   45.0000  120.0000    0.0000    0.0000 53

  4 omega  -72.00  -19.00   1.0000    1.5000
omega____ theta____ kappa____ phi______ omega'___ theta'___ frames
    -        2.5071  -45.0000  240.0000    0.0000    0.0000 53

  5 omega    6.00   51.00   1.0000    1.5000
omega____ theta____ kappa____ phi______ omega'___ theta'___ frames
    -        2.5071 -110.0000  335.0000    0.0000    0.0000 45

  6 omega -115.00  -59.00   1.0000   15.0000
omega____ theta____ kappa____ phi______ omega'___ theta'___ frames
    -      -83.1433   75.0000  120.0000    0.0000    0.0000 56

  7 omega  -61.00   -6.00   1.0000   15.0000
omega____ theta____ kappa____ phi______ omega'___ theta'___ frames
    -      -83.1433   75.0000    0.0000    0.0000    0.0000 55

  8 omega  -60.00   -9.00   1.0000   15.0000
omega____ theta____ kappa____ phi______ omega'___ theta'___ frames
    -      -83.1433   45.0000    0.0000    0.0000    0.0000 51

  9 omega  -60.00   -9.00   1.0000   15.0000
omega____ theta____ kappa____ phi______ omega'___ theta'___ frames
    -      -83.1433   45.0000  240.0000    0.0000    0.0000 51

 10 omega -106.00  -51.00   1.0000   15.0000
omega____ theta____ kappa____ phi______ omega'___ theta'___ frames
    -      -83.1433  -75.0000  120.0000    0.0000    0.0000 55

 11 omega -114.00  -56.00   1.0000   15.0000
omega____ theta____ kappa____ phi______ omega'___ theta'___ frames
    -      -83.1433  106.0000   78.0000    0.0000    0.0000 58

 12 omega -110.00  -58.00   1.0000   15.0000
omega____ theta____ kappa____ phi______ omega'___ theta'___ frames
    -      -83.1433   45.0000    0.0000    0.0000    0.0000 52

 13 omega -115.00  -59.00   1.0000   15.0000
omega____ theta____ kappa____ phi______ omega'___ theta'___ frames
    -      -83.1433   75.0000    0.0000    0.0000    0.0000 56

 14 omega -119.00  -64.00   1.0000   15.0000
omega____ theta____ kappa____ phi______ omega'___ theta'___ frames
    -      -83.1433  119.0000   83.0000    0.0000    0.0000 55

 15 omega -158.00 -106.00   1.0000   15.0000
omega____ theta____ kappa____ phi______ omega'___ theta'___ frames
    -      -83.1433  -40.0000   34.0000    0.0000    0.0000 52

 16 omega -107.00  -53.00   1.0000   15.0000
omega____ theta____ kappa____ phi______ omega'___ theta'___ frames
    -      -83.1433  -59.0000  141.0000    0.0000    0.0000 54

 17 omega -112.00  -57.00   1.0000   15.0000
omega____ theta____ kappa____ phi______ omega'___ theta'___ frames
    -      -83.1433  105.0000  220.0000    0.0000    0.0000 55

 18 omega -108.00  -57.00   1.0000   15.0000
omega____ theta____ kappa____ phi______ omega'___ theta'___ frames
    -      -83.1433  -40.0000   34.0000    0.0000    0.0000 51

 19 phi     -2.00   62.00   1.0000   15.0000
omega____ theta____ kappa____ phi______ omega'___ theta'___ frames
  40.0000   84.3933    0.0000     -        0.0000    0.0000 64

 20 omega  126.00  157.00   1.0000   15.0000
omega____ theta____ kappa____ phi______ omega'___ theta'___ frames
    -       84.3933   45.0000  120.0000    0.0000    0.0000 31

 21 omega   30.00   60.00   1.0000   15.0000
omega____ theta____ kappa____ phi______ omega'___ theta'___ frames
    -       84.3933  -45.0000    0.0000    0.0000    0.0000 30

 22 omega   81.00  109.00   1.0000   15.0000
omega____ theta____ kappa____ phi______ omega'___ theta'___ frames
    -       84.3933   45.0000  240.0000    0.0000    0.0000 28

 23 omega  107.00  160.00   1.0000   15.0000
omega____ theta____ kappa____ phi______ omega'___ theta'___ frames
    -       84.3933   38.0000  -17.0000    0.0000    0.0000 53

 24 omega  110.00  138.00   1.0000   15.0000
omega____ theta____ kappa____ phi______ omega'___ theta'___ frames
    -       84.3933   43.0000  230.0000    0.0000    0.0000 28

;
_diffrn_measurement_device_type 'Oxford Diffraction Gemini Ultra'
_diffrn_measurement_method omega-scan
_diffrn_radiation_monochromator graphite
_diffrn_radiation_probe x-ray
_diffrn_radiation_source 'Enhance (Cu) X-ray Source'
_diffrn_radiation_type CuK\a
_diffrn_radiation_wavelength 1.54184
_diffrn_reflns_av_R_equivalents 0.0455
_diffrn_reflns_av_sigmaI/netI 0.0359
_diffrn_reflns_limit_h_max 21
_diffrn_reflns_limit_h_min -21
_diffrn_reflns_limit_k_max 7
_diffrn_reflns_limit_k_min -6
_diffrn_reflns_limit_l_max 23
_diffrn_reflns_limit_l_min -22
_diffrn_reflns_number 7262
_diffrn_reflns_reduction_process
;
;
_diffrn_reflns_theta_full 62.28
_diffrn_reflns_theta_max 62.28
_diffrn_reflns_theta_min 2.24
_diffrn_standards_decay_% 0
_diffrn_standards_number 0
_exptl_absorpt_coefficient_mu 2.776
_exptl_absorpt_correction_T_max 1.00000
_exptl_absorpt_correction_T_min 0.55154
_exptl_absorpt_correction_type multi-scan
_exptl_absorpt_process_details
;
CrysAlis RED, Oxford Diffraction Ltd.,
Version 1.171.32.5 (release 08-05-2007 CrysAlis171 .NET)
Empirical absorption correction using spherical harmonics,
 implemented in SCALE3 ABSPACK scaling algorithm.
;
_exptl_crystal_colour colourless
_exptl_crystal_density_diffrn 1.441
_exptl_crystal_density_method 'Not Measured'
_exptl_crystal_description rod
_exptl_crystal_F_000 1040
_exptl_crystal_size_max 0.490
_exptl_crystal_size_mid 0.070
_exptl_crystal_size_min 0.050
_refine_diff_density_max 0.962
_refine_diff_density_min -0.640
_refine_diff_density_rms 0.088
_refine_ls_abs_structure_details 'Flack H.D. (1983), Acta Cryst. A39, 876-881'
_refine_ls_abs_structure_Flack -0.05(2)
_refine_ls_extinction_method none
_refine_ls_goodness_of_fit_ref 1.020
_refine_ls_hydrogen_treatment mixed
_refine_ls_matrix_type full
_refine_ls_number_parameters 286
_refine_ls_number_reflns 3078
_refine_ls_number_restraints 1
_refine_ls_restrained_S_all 1.020
_refine_ls_R_factor_all 0.0463
_refine_ls_R_factor_gt 0.0432
_refine_ls_shift/su_max 0.001
_refine_ls_shift/su_mean 0.000
_refine_ls_structure_factor_coef Fsqd
_refine_ls_weighting_details 'calc w=1/[\s^2^(Fo^2^)+(0.0972P)^2^]         where P=(Fo^2^+2Fc^2^)/3'
_refine_ls_weighting_scheme calc
_refine_ls_wR_factor_gt 0.1151
_refine_ls_wR_factor_ref 0.1175
_reflns_number_gt 2855
_reflns_number_total 3078
_reflns_threshold_expression I>2\s(I)
_cod_data_source_file jo900222g_si_001.cif
_cod_data_source_block g255
_cod_depositor_comments
;
The following automatic conversions were performed:
'_symmetry_cell_setting' value 'Monoclinic' changed to 'monoclinic'
according to '/home/saulius/struct/CIF-dictionaries/cif_core.dic'
dictionary named 'cif_core.dic' version 2.4.1 from 2010-06-29.

Automatic conversion script
Id: cif_fix_enum 1527 2010-12-29 10:47:43Z saulius 
;
_cod_original_sg_symbol_H-M 'C 2'
_cod_database_code 4024526

loop_
_symmetry_equiv_pos_site_id
_symmetry_equiv_pos_as_xyz
1 x,y,z
2 -x,y,-z
3 1/2+x,1/2+y,z
4 1/2-x,1/2+y,-z

loop_
_atom_site_aniso_label
_atom_site_aniso_U_11
_atom_site_aniso_U_22
_atom_site_aniso_U_33
_atom_site_aniso_U_23
_atom_site_aniso_U_13
_atom_site_aniso_U_12
Br1 0.0299(3) 0.0334(3) 0.0452(3) -0.0035(2) 0.0096(2) -0.0028(2)
O1 0.0355(17) 0.042(2) 0.0242(16) -0.0008(14) 0.0102(14) 0.0088(16)
O2 0.0411(18) 0.0164(18) 0.0329(17) -0.0010(13) 0.0148(15) 0.0017(14)
O3 0.032(2) 0.035(2) 0.082(3) 0.004(2) 0.009(2) -0.0097(18)
O4 0.0267(16) 0.033(2) 0.0395(19) 0.0019(14) 0.0090(14) 0.0027(14)
O5 0.0440(18) 0.022(2) 0.0280(15) 0.0014(13) 0.0052(14) 0.0033(15)
O6 0.0387(17) 0.0226(17) 0.0268(16) -0.0016(12) 0.0038(14) 0.0010(14)
N1 0.0344(19) 0.017(2) 0.0270(18) 0.0009(15) 0.0121(15) 0.0023(17)
N2 0.036(2) 0.015(2) 0.023(2) -0.0023(14) 0.0080(18) -0.0004(16)
C1 0.031(2) 0.016(2) 0.024(2) -0.0009(17) 0.0085(19) -0.0002(19)
C2 0.036(2) 0.019(2) 0.020(2) 0.0006(17) 0.0075(18) 0.004(2)
C3 0.032(2) 0.023(2) 0.032(2) 0.002(2) 0.0158(17) 0.002(3)
C4 0.029(2) 0.024(3) 0.032(2) 0.0048(18) 0.0112(18) 0.003(2)
C5 0.030(2) 0.022(2) 0.019(2) 0.0053(17) 0.0048(18) 0.009(2)
C6 0.040(3) 0.015(2) 0.024(2) 0.0022(18) 0.0102(19) -0.002(2)
C7 0.030(2) 0.025(3) 0.032(2) -0.0016(18) 0.014(2) 0.007(2)
C8 0.032(2) 0.034(3) 0.025(2) 0.0025(18) 0.011(2) 0.0023(19)
C9 0.039(3) 0.016(2) 0.024(2) 0.0004(16) 0.005(2) -0.0002(18)
C10 0.033(2) 0.020(3) 0.0217(19) -0.0025(19) 0.0057(17) 0.008(2)
C11 0.032(2) 0.022(2) 0.016(2) -0.0019(16) 0.0025(19) 0.0002(19)
C12 0.033(2) 0.021(3) 0.027(2) 0.0002(18) 0.009(2) -0.0070(19)
C13 0.035(3) 0.029(3) 0.028(2) 0.005(2) 0.005(2) -0.002(2)
C14 0.033(3) 0.043(3) 0.044(3) 0.011(2) 0.012(2) 0.012(3)
C15 0.030(2) 0.027(3) 0.031(2) 0.0048(19) 0.010(2) 0.003(2)
C16 0.056(3) 0.027(3) 0.033(2) 0.007(3) 0.014(2) -0.002(3)
C17 0.044(3) 0.030(3) 0.029(2) 0.001(2) 0.010(2) -0.001(2)
C18 0.030(2) 0.025(3) 0.022(2) -0.0028(19) 0.0073(19) -0.003(2)
C19 0.033(2) 0.028(3) 0.022(2) -0.0014(19) 0.003(2) -0.001(2)
C20 0.040(3) 0.050(4) 0.038(3) -0.002(2) 0.008(2) 0.002(3)
C21 0.045(3) 0.034(3) 0.033(3) -0.004(2) -0.001(2) -0.003(3)
C22 0.052(3) 0.034(3) 0.032(3) -0.002(2) 0.014(2) -0.003(3)

loop_
_atom_site_label
_atom_site_type_symbol
_atom_site_thermal_displace_type
_atom_site_fract_x
_atom_site_fract_y
_atom_site_fract_z
_atom_site_occupancy
_atom_site_U_iso_or_equiv
_atom_site_calc_flag
_atom_site_refinement_flags
Br1 Br Uani 0.61313(2) 0.02964(8) 0.05386(2) 1.000 0.0364(2) . .
O1 O Uani 0.97200(18) 0.1759(6) 0.06638(15) 1.000 0.0336(10) . .
O2 O Uani 0.96788(19) -0.2389(5) 0.19171(16) 1.000 0.0293(10) . .
O3 O Uani 0.7371(2) -0.2360(7) 0.2425(2) 1.000 0.0513(14) . .
O4 O Uani 0.78069(19) 0.1021(6) 0.26273(17) 1.000 0.0332(11) . .
O5 O Uani 1.07812(19) 0.0759(5) 0.31912(15) 1.000 0.0325(10) . .
O6 O Uani 1.07216(18) 0.4385(5) 0.34156(15) 1.000 0.0306(10) . .
N1 N Uani 0.9084(2) -0.0083(7) 0.24396(19) 1.000 0.0255(11) . .
N2 N Uani 1.0084(2) 0.3096(7) 0.24140(19) 1.000 0.0248(12) . .
C1 C Uani 0.9940(2) 0.1463(8) 0.1873(2) 1.000 0.0236(12) . .
C2 C Uani 0.9433(3) 0.2498(8) 0.1189(2) 1.000 0.0251(12) . .
C3 C Uani 1.0303(2) 0.0213(10) 0.0919(2) 1.000 0.0276(12) . .
C4 C Uani 1.0612(2) 0.0730(8) 0.1663(2) 1.000 0.0278(14) . .
C5 C Uani 0.8628(2) 0.2015(8) 0.1021(2) 1.000 0.0242(12) . .
C6 C Uani 0.8143(3) 0.3515(8) 0.1152(2) 1.000 0.0261(14) . .
C7 C Uani 0.7391(3) 0.3032(8) 0.1011(2) 1.000 0.0279(14) . .
C8 C Uani 0.7145(3) 0.1029(8) 0.0749(2) 1.000 0.0298(14) . .
C9 C Uani 0.7619(3) -0.0495(8) 0.0604(2) 1.000 0.0272(14) . .
C10 C Uani 0.8349(2) -0.0029(8) 0.07365(19) 1.000 0.0254(14) . .
C11 C Uani 0.9563(3) -0.0553(8) 0.2087(2) 1.000 0.0243(12) . .
C12 C Uani 0.8667(3) -0.1800(8) 0.2647(2) 1.000 0.0269(14) . .
C13 C Uani 0.7881(3) -0.1103(9) 0.2541(2) 1.000 0.0316(16) . .
C14 C Uani 0.7072(3) 0.1824(10) 0.2522(3) 1.000 0.0398(17) . .
C15 C Uani 0.9048(3) -0.2564(8) 0.3386(2) 1.000 0.0291(14) . .
C16 C Uani 0.8682(3) -0.4575(11) 0.3564(2) 1.000 0.0384(16) . .
C17 C Uani 0.9092(3) -0.0746(9) 0.3901(2) 1.000 0.0345(16) . .
C18 C Uani 1.0561(2) 0.2589(8) 0.3025(2) 1.000 0.0257(14) . .
C19 C Uani 1.1188(3) 0.4215(9) 0.4124(2) 1.000 0.0287(14) . .
C20 C Uani 1.1946(3) 0.3420(11) 0.4147(3) 1.000 0.0434(19) . .
C21 C Uani 1.1209(3) 0.6575(10) 0.4364(3) 1.000 0.0399(17) . .
C22 C Uani 1.0831(3) 0.2789(9) 0.4528(3) 1.000 0.0390(17) . .
H1N H Uiso 0.902(3) 0.125(10) 0.250(3) 1.000 0.0310 . .
H2 H Uiso 0.94950 0.41160 0.12220 1.000 0.0300 calc R
H2N H Uiso 1.004(3) 0.445(10) 0.233(3) 1.000 0.0300 . .
H3A H Uiso 1.06860 0.03750 0.06830 1.000 0.0330 calc R
H3B H Uiso 1.01120 -0.12960 0.08540 1.000 0.0330 calc R
H4A H Uiso 1.09830 0.19080 0.17370 1.000 0.0340 calc R
H4B H Uiso 1.08420 -0.05740 0.19220 1.000 0.0340 calc R
H6 H Uiso 0.83200 0.48930 0.13390 1.000 0.0310 calc R
H7 H Uiso 0.70600 0.40760 0.10960 1.000 0.0330 calc R
H9 H Uiso 0.74350 -0.18620 0.04120 1.000 0.0330 calc R
H10 H Uiso 0.86710 -0.10760 0.06380 1.000 0.0310 calc R
H12 H Uiso 0.86580 -0.30760 0.23430 1.000 0.0320 calc R
H14A H Uiso 0.68510 0.11100 0.28400 1.000 0.0480 calc R
H14B H Uiso 0.67780 0.15060 0.20560 1.000 0.0480 calc R
H14C H Uiso 0.70870 0.34020 0.25970 1.000 0.0480 calc R
H15 H Uiso 0.95630 -0.29750 0.34100 1.000 0.0350 calc R
H16A H Uiso 0.87120 -0.57640 0.32550 1.000 0.0460 calc R
H16B H Uiso 0.81660 -0.42560 0.35190 1.000 0.0460 calc R
H16C H Uiso 0.89330 -0.50070 0.40320 1.000 0.0460 calc R
H17A H Uiso 0.85950 -0.02610 0.38790 1.000 0.0410 calc R
H17B H Uiso 0.93710 0.04800 0.37960 1.000 0.0410 calc R
H17C H Uiso 0.93390 -0.12900 0.43580 1.000 0.0410 calc R
H20A H Uiso 1.22700 0.35170 0.46130 1.000 0.0520 calc R
H20B H Uiso 1.21440 0.43250 0.38500 1.000 0.0520 calc R
H20C H Uiso 1.19180 0.19010 0.39950 1.000 0.0520 calc R
H21A H Uiso 1.14010 0.75090 0.40690 1.000 0.0480 calc R
H21B H Uiso 1.15280 0.66830 0.48320 1.000 0.0480 calc R
H21C H Uiso 1.07120 0.70470 0.43460 1.000 0.0480 calc R
H22A H Uiso 1.11310 0.27790 0.50040 1.000 0.0470 calc R
H22B H Uiso 1.07890 0.13010 0.43480 1.000 0.0470 calc R
H22C H Uiso 1.03410 0.33540 0.44970 1.000 0.0470 calc R

loop_
_atom_type_symbol
_atom_type_description
_atom_type_scat_dispersion_real
_atom_type_scat_dispersion_imag
_atom_type_scat_source
O O 0.0492 0.0322 'International Tables Vol C Tables 4.2.6.8 and 6.1.1.4'
N N 0.0311 0.0180 'International Tables Vol C Tables 4.2.6.8 and 6.1.1.4'
Br Br -0.6763 1.2805 'International Tables Vol C Tables 4.2.6.8 and 6.1.1.4'
H H 0.0000 0.0000 'International Tables Vol C Tables 4.2.6.8 and 6.1.1.4'
C C 0.0181 0.0091 'International Tables Vol C Tables 4.2.6.8 and 6.1.1.4'

loop_
_geom_angle_atom_site_label_1
_geom_angle_atom_site_label_2
_geom_angle_atom_site_label_3
_geom_angle
_geom_angle_site_symmetry_1
_geom_angle_site_symmetry_2
_geom_angle_site_symmetry_3
_geom_angle_publ_flag
C2 O1 C3 111.0(3) . . . yes
C13 O4 C14 116.9(4) . . . yes
C18 O6 C19 120.0(4) . . . yes
C11 N1 C12 120.9(4) . . . yes
C1 N2 C18 118.4(4) . . . yes
C11 N1 H1N 116(4) . . . no
C12 N1 H1N 123(4) . . . no
C18 N2 H2N 114(4) . . . no
C1 N2 H2N 122(4) . . . no
N2 C1 C4 115.4(3) . . . yes
N2 C1 C11 109.1(3) . . . yes
C2 C1 C4 102.0(3) . . . no
N2 C1 C2 109.4(4) . . . yes
C2 C1 C11 111.0(4) . . . no
C4 C1 C11 109.7(4) . . . no
O1 C2 C1 106.2(4) . . . yes
C1 C2 C5 116.2(4) . . . no
O1 C2 C5 110.7(4) . . . yes
O1 C3 C4 105.3(4) . . . yes
C1 C4 C3 103.8(3) . . . no
C6 C5 C10 118.5(4) . . . no
C2 C5 C6 121.2(4) . . . no
C2 C5 C10 120.3(4) . . . no
C5 C6 C7 121.0(4) . . . no
C6 C7 C8 118.8(5) . . . no
Br1 C8 C9 118.0(4) . . . yes
C7 C8 C9 121.3(5) . . . no
Br1 C8 C7 120.6(4) . . . yes
C8 C9 C10 120.1(5) . . . no
C5 C10 C9 120.3(4) . . . no
O2 C11 N1 123.9(5) . . . yes
O2 C11 C1 121.1(5) . . . yes
N1 C11 C1 114.9(4) . . . yes
N1 C12 C15 111.5(4) . . . yes
C13 C12 C15 112.8(4) . . . no
N1 C12 C13 110.7(4) . . . yes
O4 C13 C12 113.5(5) . . . yes
O3 C13 O4 122.9(5) . . . yes
O3 C13 C12 123.6(5) . . . yes
C12 C15 C17 112.1(4) . . . no
C16 C15 C17 111.3(4) . . . no
C12 C15 C16 111.5(4) . . . no
O5 C18 O6 126.1(4) . . . yes
O5 C18 N2 123.9(4) . . . yes
O6 C18 N2 110.0(4) . . . yes
C20 C19 C22 112.1(5) . . . no
C21 C19 C22 110.3(4) . . . no
C20 C19 C21 111.2(5) . . . no
O6 C19 C20 110.4(4) . . . yes
O6 C19 C21 101.8(4) . . . yes
O6 C19 C22 110.6(4) . . . yes
O1 C2 H2 108.00 . . . no
C1 C2 H2 108.00 . . . no
C5 C2 H2 108.00 . . . no
O1 C3 H3A 111.00 . . . no
O1 C3 H3B 111.00 . . . no
C4 C3 H3A 111.00 . . . no
C4 C3 H3B 111.00 . . . no
H3A C3 H3B 109.00 . . . no
C1 C4 H4A 111.00 . . . no
C1 C4 H4B 111.00 . . . no
C3 C4 H4A 111.00 . . . no
C3 C4 H4B 111.00 . . . no
H4A C4 H4B 109.00 . . . no
C5 C6 H6 120.00 . . . no
C7 C6 H6 119.00 . . . no
C6 C7 H7 121.00 . . . no
C8 C7 H7 121.00 . . . no
C8 C9 H9 120.00 . . . no
C10 C9 H9 120.00 . . . no
C5 C10 H10 120.00 . . . no
C9 C10 H10 120.00 . . . no
N1 C12 H12 107.00 . . . no
C13 C12 H12 107.00 . . . no
C15 C12 H12 107.00 . . . no
O4 C14 H14A 109.00 . . . no
O4 C14 H14B 109.00 . . . no
O4 C14 H14C 109.00 . . . no
H14A C14 H14B 109.00 . . . no
H14A C14 H14C 110.00 . . . no
H14B C14 H14C 109.00 . . . no
C12 C15 H15 107.00 . . . no
C16 C15 H15 107.00 . . . no
C17 C15 H15 107.00 . . . no
C15 C16 H16A 109.00 . . . no
C15 C16 H16B 109.00 . . . no
C15 C16 H16C 109.00 . . . no
H16A C16 H16B 109.00 . . . no
H16A C16 H16C 110.00 . . . no
H16B C16 H16C 110.00 . . . no
C15 C17 H17A 109.00 . . . no
C15 C17 H17B 109.00 . . . no
C15 C17 H17C 109.00 . . . no
H17A C17 H17B 109.00 . . . no
H17A C17 H17C 110.00 . . . no
H17B C17 H17C 110.00 . . . no
C19 C20 H20A 110.00 . . . no
C19 C20 H20B 110.00 . . . no
C19 C20 H20C 110.00 . . . no
H20A C20 H20B 109.00 . . . no
H20A C20 H20C 109.00 . . . no
H20B C20 H20C 110.00 . . . no
C19 C21 H21A 109.00 . . . no
C19 C21 H21B 109.00 . . . no
C19 C21 H21C 110.00 . . . no
H21A C21 H21B 110.00 . . . no
H21A C21 H21C 109.00 . . . no
H21B C21 H21C 109.00 . . . no
C19 C22 H22A 109.00 . . . no
C19 C22 H22B 110.00 . . . no
C19 C22 H22C 109.00 . . . no
H22A C22 H22B 109.00 . . . no
H22A C22 H22C 109.00 . . . no
H22B C22 H22C 110.00 . . . no

loop_
_geom_bond_atom_site_label_1
_geom_bond_atom_site_label_2
_geom_bond_distance
_geom_bond_site_symmetry_1
_geom_bond_site_symmetry_2
_geom_bond_publ_flag
Br1 C8 1.903(6) . . yes
O1 C2 1.421(6) . . yes
O1 C3 1.438(6) . . yes
O2 C11 1.219(6) . . yes
O3 C13 1.208(7) . . yes
O4 C13 1.329(7) . . yes
O4 C14 1.438(7) . . yes
O5 C18 1.213(6) . . yes
O6 C18 1.346(6) . . yes
O6 C19 1.475(5) . . yes
N1 C11 1.351(7) . . yes
N1 C12 1.456(7) . . yes
N2 C1 1.464(6) . . yes
N2 C18 1.357(6) . . yes
N1 H1N 0.84(6) . . no
N2 H2N 0.85(6) . . no
C1 C11 1.557(7) . . no
C1 C2 1.590(6) . . no
C1 C4 1.531(6) . . no
C2 C5 1.498(7) . . no
C3 C4 1.507(6) . . no
C5 C10 1.421(7) . . no
C5 C6 1.384(7) . . no
C6 C7 1.406(8) . . no
C7 C8 1.369(7) . . no
C8 C9 1.391(8) . . no
C9 C10 1.365(7) . . no
C12 C15 1.556(6) . . no
C12 C13 1.509(8) . . no
C15 C17 1.525(7) . . no
C15 C16 1.513(8) . . no
C19 C22 1.500(8) . . no
C19 C20 1.510(8) . . no
C19 C21 1.527(8) . . no
C2 H2 1.0000 . . no
C3 H3A 0.9900 . . no
C3 H3B 0.9900 . . no
C4 H4A 0.9900 . . no
C4 H4B 0.9900 . . no
C6 H6 0.9500 . . no
C7 H7 0.9500 . . no
C9 H9 0.9500 . . no
C10 H10 0.9500 . . no
C12 H12 1.0000 . . no
C14 H14A 0.9800 . . no
C14 H14B 0.9800 . . no
C14 H14C 0.9800 . . no
C15 H15 1.0000 . . no
C16 H16A 0.9800 . . no
C16 H16B 0.9800 . . no
C16 H16C 0.9800 . . no
C17 H17A 0.9800 . . no
C17 H17B 0.9800 . . no
C17 H17C 0.9800 . . no
C20 H20A 0.9800 . . no
C20 H20B 0.9800 . . no
C20 H20C 0.9800 . . no
C21 H21A 0.9800 . . no
C21 H21B 0.9800 . . no
C21 H21C 0.9800 . . no
C22 H22A 0.9800 . . no
C22 H22B 0.9800 . . no
C22 H22C 0.9800 . . no

loop_
_geom_contact_atom_site_label_1
_geom_contact_atom_site_label_2
_geom_contact_distance
_geom_contact_site_symmetry_1
_geom_contact_site_symmetry_2
_geom_contact_publ_flag
Br1 C3 3.594(6) . 3_455 no
Br1 O1 3.520(4) . 3_445 no
Br1 C3 3.680(6) . 3_445 no
Br1 O1 3.338(3) . 4_645 no
Br1 H3A 3.1700 . 3_445 no
Br1 H3B 3.0500 . 3_455 no
Br1 H14B 3.1000 . . no
O1 O1 3.211(4) . 2_755 no
O1 C3 3.384(5) . 2_755 no
O1 Br1 3.520(4) . 3_555 no
O1 Br1 3.338(3) . 4_655 no
O2 C3 3.100(6) . . no
O2 N2 2.977(5) . 1_545 no
O2 C10 3.292(5) . . no
O3 C16 3.189(7) . . no
O4 C17 3.211(6) . . no
O4 N1 2.656(5) . . no
O5 C4 3.071(5) . . no
O5 C11 2.851(6) . . no
O5 C20 2.986(7) . . no
O5 C22 2.999(7) . . no
O5 N1 3.191(5) . . no
O1 H3A 2.7900 . 2_755 no
O1 H10 2.6400 . . no
O2 H2N 2.15(6) . 1_545 no
O2 H4B 2.4700 . . no
O2 H2 2.5500 . 1_545 no
O2 H12 2.3900 . . no
O2 H3B 2.6400 . . no
O2 H10 2.8900 . . no
O3 H14C 2.7000 . 1_545 no
O3 H14B 2.6400 . . no
O3 H4A 2.6500 . 3_445 no
O3 H14A 2.6000 . . no
O3 H16B 2.6000 . . no
O4 H16A 2.6900 . 1_565 no
O4 H17A 2.7000 . . no
O4 H1N 2.40(6) . . no
O5 H4B 2.7700 . . no
O5 H20C 2.4100 . . no
O5 H21A 2.7200 . 1_545 no
O5 H22B 2.4000 . . no
O6 H15 2.7300 . 1_565 no
N1 O4 2.656(5) . . no
N1 O5 3.191(5) . . no
N1 N2 2.736(6) . . no
N1 C5 3.079(6) . . no
N1 C10 3.379(5) . . no
N1 C18 3.173(6) . . no
N2 O2 2.977(5) . 1_565 no
N2 N1 2.736(6) . . no
N1 H17B 2.7100 . . no
N2 H1N 2.37(6) . . no
C3 O2 3.100(6) . . no
C3 Br1 3.680(6) . 3_555 no
C3 O1 3.384(5) . 2_755 no
C3 Br1 3.594(6) . 3_545 no
C4 O5 3.071(5) . . no
C5 N1 3.079(6) . . no
C6 C9 3.537(6) . 4_655 no
C7 C14 3.422(7) . . no
C7 C9 3.443(6) . 4_655 no
C9 C6 3.537(6) . 4_645 no
C9 C7 3.443(6) . 4_645 no
C10 C11 3.073(6) . . no
C10 N1 3.379(5) . . no
C10 O2 3.292(5) . . no
C11 C10 3.073(6) . . no
C11 O5 2.851(6) . . no
C14 C7 3.422(7) . . no
C16 O3 3.189(7) . . no
C17 O4 3.211(6) . . no
C18 N1 3.173(6) . . no
C20 O5 2.986(7) . . no
C22 O5 2.999(7) . . no
C3 H10 3.0900 . . no
C5 H1N 2.96(6) . . no
C6 H9 3.1000 . 4_655 no
C7 H9 3.0500 . 4_655 no
C7 H14B 2.8900 . . no
C8 H9 3.0200 . 4_655 no
C8 H14B 2.9900 . . no
C9 H9 3.0400 . 4_655 no
C10 H9 3.0900 . 4_655 no
C11 H10 2.9900 . . no
C11 H3B 3.0500 . . no
C13 H16B 2.7300 . . no
C13 H17A 2.7400 . . no
C14 H4B 2.8100 . 3_455 no
C18 H20C 2.8000 . . no
C18 H1N 2.93(6) . . no
C18 H4A 3.0200 . . no
C18 H22B 2.7500 . . no
C21 H22B 3.0100 . 1_565 no
C22 H17B 3.0900 . . no
H1N O4 2.40(6) . . no
H1N N2 2.37(6) . . no
H1N C5 2.96(6) . . no
H1N C18 2.93(6) . . no
H1N H16A 2.5800 . 1_565 no
H2 O2 2.5500 . 1_565 no
H2 H2N 2.2300 . . no
H2 H6 2.3700 . . no
H2N O2 2.15(6) . 1_565 no
H2N H2 2.2300 . . no
H3A O1 2.7900 . 2_755 no
H3A Br1 3.1700 . 3_555 no
H3B O2 2.6400 . . no
H3B C11 3.0500 . . no
H3B Br1 3.0500 . 3_545 no
H4A C18 3.0200 . . no
H4A O3 2.6500 . 3_555 no
H4B O2 2.4700 . . no
H4B O5 2.7700 . . no
H4B C14 2.8100 . 3_545 no
H4B H14B 2.4800 . 3_545 no
H4B H14C 2.4500 . 3_545 no
H6 H2 2.3700 . . no
H6 H12 2.3400 . 1_565 no
H9 C6 3.1000 . 4_645 no
H9 C7 3.0500 . 4_645 no
H9 C8 3.0200 . 4_645 no
H9 C9 3.0400 . 4_645 no
H9 C10 3.0900 . 4_645 no
H10 O1 2.6400 . . no
H10 O2 2.8900 . . no
H10 C3 3.0900 . . no
H10 C11 2.9900 . . no
H12 O2 2.3900 . . no
H12 H6 2.3400 . 1_545 no
H12 H16A 2.4800 . . no
H14A O3 2.6000 . . no
H14A H20B 2.2700 . 3_445 no
H14B Br1 3.1000 . . no
H14B O3 2.6400 . . no
H14B C7 2.8900 . . no
H14B C8 2.9900 . . no
H14B H4B 2.4800 . 3_455 no
H14C O3 2.7000 . 1_565 no
H14C H4B 2.4500 . 3_455 no
H15 O6 2.7300 . 1_545 no
H15 H21C 2.4600 . 1_545 no
H16A O4 2.6900 . 1_545 no
H16A H1N 2.5800 . 1_545 no
H16A H12 2.4800 . . no
H16B O3 2.6000 . . no
H16B C13 2.7300 . . no
H16C H17C 2.4400 . . no
H16C H22A 2.4400 . 2_746 no
H17A O4 2.7000 . . no
H17A C13 2.7400 . . no
H17B N1 2.7100 . . no
H17B C22 3.0900 . . no
H17C H16C 2.4400 . . no
H20A H21B 2.5200 . . no
H20A H22A 2.5600 . . no
H20A H21B 2.5100 . 4_746 no
H20B H21A 2.5300 . . no
H20B H14A 2.2700 . 3_555 no
H20C O5 2.4100 . . no
H20C C18 2.8000 . . no
H20C H22B 2.4900 . . no
H21A O5 2.7200 . 1_565 no
H21A H20B 2.5300 . . no
H21B H20A 2.5200 . . no
H21B H22A 2.5700 . . no
H21B H20A 2.5100 . 4_756 no
H21C H15 2.4600 . 1_565 no
H21C H22C 2.4200 . . no
H22A H20A 2.5600 . . no
H22A H21B 2.5700 . . no
H22A H16C 2.4400 . 2_766 no
H22B O5 2.4000 . . no
H22B C18 2.7500 . . no
H22B C21 3.0100 . 1_545 no
H22B H20C 2.4900 . . no
H22C H21C 2.4200 . . no

loop_
_geom_hbond_atom_site_label_D
_geom_hbond_atom_site_label_H
_geom_hbond_atom_site_label_A
_geom_hbond_distance_DH
_geom_hbond_distance_HA
_geom_hbond_distance_DA
_geom_hbond_angle_DHA
_geom_hbond_site_symmetry_A
_geom_hbond_publ_flag
N1 H1N N2 0.84(6) 2.37(6) 2.736(6) 107(5) . yes
N2 H2N O2 0.85(6) 2.15(6) 2.977(5) 165(6) 1_565 yes
C2 H2 O2 1.0000 2.5500 3.451(6) 150.00 1_565 yes
C12 H12 O2 1.0000 2.3900 2.789(6) 103.00 . yes
C16 H16B O3 0.9800 2.6000 3.189(7) 119.00 . yes
C20 H20C O5 0.9800 2.4100 2.986(7) 117.00 . yes
C22 H22B O5 0.9800 2.4000 2.999(7) 119.00 . yes

loop_
_geom_torsion_atom_site_label_1
_geom_torsion_atom_site_label_2
_geom_torsion_atom_site_label_3
_geom_torsion_atom_site_label_4
_geom_torsion
_geom_torsion_site_symmetry_1
_geom_torsion_site_symmetry_2
_geom_torsion_site_symmetry_3
_geom_torsion_site_symmetry_4
_geom_torsion_publ_flag
C3 O1 C2 C1 5.6(5) . . . . no
C3 O1 C2 C5 -121.4(4) . . . . no
C2 O1 C3 C4 -25.3(5) . . . . no
C14 O4 C13 O3 -5.0(6) . . . . no
C14 O4 C13 C12 178.8(4) . . . . no
C18 O6 C19 C20 62.8(6) . . . . no
C19 O6 C18 O5 -2.0(7) . . . . no
C18 O6 C19 C22 -61.9(6) . . . . no
C18 O6 C19 C21 -179.1(4) . . . . no
C19 O6 C18 N2 175.5(4) . . . . no
C12 N1 C11 O2 0.3(7) . . . . no
C11 N1 C12 C13 -137.9(4) . . . . no
C12 N1 C11 C1 177.3(4) . . . . no
C11 N1 C12 C15 95.6(5) . . . . no
C18 N2 C1 C4 -60.0(5) . . . . no
C18 N2 C1 C2 -174.3(4) . . . . no
C1 N2 C18 O6 169.4(4) . . . . no
C18 N2 C1 C11 64.2(5) . . . . no
C1 N2 C18 O5 -13.1(6) . . . . no
N2 C1 C11 O2 -146.2(4) . . . . no
N2 C1 C11 N1 36.7(5) . . . . no
C11 C1 C4 C3 87.8(4) . . . . no
C2 C1 C11 N1 -84.0(5) . . . . no
C4 C1 C11 O2 -18.9(6) . . . . no
N2 C1 C4 C3 -148.4(4) . . . . no
N2 C1 C2 O1 138.4(4) . . . . no
C4 C1 C11 N1 164.1(4) . . . . no
N2 C1 C2 C5 -98.0(4) . . . . no
C2 C1 C11 O2 93.1(5) . . . . no
C4 C1 C2 O1 15.7(5) . . . . no
C4 C1 C2 C5 139.4(4) . . . . no
C11 C1 C2 O1 -101.1(4) . . . . no
C11 C1 C2 C5 22.5(5) . . . . no
C2 C1 C4 C3 -29.9(5) . . . . no
O1 C2 C5 C6 -138.9(4) . . . . no
O1 C2 C5 C10 42.6(5) . . . . no
C1 C2 C5 C6 99.8(5) . . . . no
C1 C2 C5 C10 -78.7(5) . . . . no
O1 C3 C4 C1 34.5(5) . . . . no
C6 C5 C10 C9 -0.7(6) . . . . no
C10 C5 C6 C7 0.3(6) . . . . no
C2 C5 C10 C9 177.9(4) . . . . no
C2 C5 C6 C7 -178.2(4) . . . . no
C5 C6 C7 C8 0.9(6) . . . . no
C6 C7 C8 Br1 -179.3(3) . . . . no
C6 C7 C8 C9 -1.8(6) . . . . no
C7 C8 C9 C10 1.5(6) . . . . no
Br1 C8 C9 C10 179.0(3) . . . . no
C8 C9 C10 C5 -0.2(6) . . . . no
C15 C12 C13 O3 -83.0(5) . . . . no
C15 C12 C13 O4 93.3(5) . . . . no
N1 C12 C15 C16 -171.1(4) . . . . no
N1 C12 C15 C17 63.3(6) . . . . no
C13 C12 C15 C16 63.6(6) . . . . no
C13 C12 C15 C17 -62.0(6) . . . . no
N1 C12 C13 O3 151.3(4) . . . . no
N1 C12 C13 O4 -32.5(5) . . . . no

loop_
_cod_related_entry_id
_cod_related_entry_database
_cod_related_entry_code
1 ChemSpider 30658939
